data_1532754
loop_
_publ_author_name
'Nockemann, P.'
'Cremer, U.'
'Ruschewitz, U.'
'Meyer, G.'

_publ_section_title
;
 Mercurous azide, Hg2 (N3)2
;
_journal_name_full 'Zeitschrift fuer Anorganische und Allgemeine Chemie'
_journal_page_first 2079
_journal_page_last 2082
_journal_volume 629
_journal_year 2003
_chemical_formula_sum 'Hg2 N6'
_chemical_name_systematic 'Hg2 (N3)2'
_space_group_IT_number 14
_symmetry_space_group_name_Hall '-P 2yn'
_symmetry_space_group_name_H-M 'P 1 21/n 1'
_cell_angle_alpha 90
_cell_angle_beta 103.253
_cell_angle_gamma 90
_cell_formula_units_Z 2
_cell_length_a 5.9607
_cell_length_b 12.5907
_cell_length_c 3.5795
_cell_volume 261.485
_citation_journal_id_ASTM ZAACAB
_cod_data_source_file Nockemann_ZAACAB_2003_1094.cif
_cod_data_source_block Hg2N6
_cod_original_cell_volume 261.4847
_cod_original_sg_symbol_Hall '-P 2ybc (x-z,y,z)'
_cod_database_code 1532754

loop_
_symmetry_equiv_pos_as_xyz
x,y,z
-x+1/2,y+1/2,-z+1/2
-x,-y,-z
x-1/2,-y-1/2,z-1/2

loop_
_atom_site_label
_atom_site_type_symbol
_atom_site_fract_x
_atom_site_fract_y
_atom_site_fract_z
_atom_site_occupancy
_atom_site_U_iso_or_equiv
N1 N 0.051 0.0987 0.81 1 0.0
N2 N 0.086 0.1852 0.703 1 0.0
Hg1 Hg+1 0.7044 0.03505 0.6145 1 0.0
N3 N 0.135 0.2681 0.638 1 0.0
